data_7028942
loop_
_publ_author_name
'Robinson, Sarah'
'Davies, E. Stephen'
'Lewis, William'
'Blake, Alexander J.'
'Liddle, Stephen T.'

_publ_section_title
;
 Alkali metal derivatives of an ortho-phenylene diamine.
;
_journal_issue 11
_journal_name_full 'Dalton transactions (Cambridge, England : 2003)'
_journal_page_first 4351
_journal_page_last 4360
_journal_paper_doi 10.1039/c3dt52632a
_journal_volume 43
_journal_year 2014
_chemical_formula_moiety 'C36 H50 Cs N2'
_chemical_formula_sum 'C36 H50 Cs N2'
_chemical_formula_weight 643.69
_chemical_name_systematic
; 
 ? 
;
_space_group_IT_number 62
_symmetry_cell_setting orthorhombic
_symmetry_space_group_name_Hall '-P 2ac 2n'
_symmetry_space_group_name_H-M 'P n m a'
_atom_sites_solution_hydrogens 'geom, Me from difmap'
_atom_sites_solution_primary direct
_atom_sites_solution_secondary difmap
_audit_creation_method
;
CrysAlisPro, Oxford Diffraction Ltd.,
Version 1.171.33.52 (release 06-11-2009 CrysAlis171 .NET)
(compiled Nov  6 2009,16:24:50)
;
_cell_angle_alpha 90.00
_cell_angle_beta 90.00
_cell_angle_gamma 90.00
_cell_formula_units_Z 4
_cell_length_a 11.3436(9)
_cell_length_b 26.935(4)
_cell_length_c 11.4129(15)
_cell_measurement_reflns_used 1477
_cell_measurement_temperature 90(2)
_cell_measurement_theta_max 74.26
_cell_measurement_theta_min 3.28
_cell_volume 3487.1(7)
_computing_cell_refinement
;
CrysAlisPro, Oxford Diffraction Ltd.,
Version 1.171.33.52 (release 06-11-2009 CrysAlis171 .NET)
(compiled Nov  6 2009,16:24:50)
;
_computing_data_collection
;
CrysAlisPro, Oxford Diffraction Ltd.,
Version 1.171.33.52 (release 06-11-2009 CrysAlis171 .NET)
(compiled Nov  6 2009,16:24:50)
;
_computing_data_reduction
;
CrysAlisPro, Oxford Diffraction Ltd.,
Version 1.171.33.52 (release 06-11-2009 CrysAlis171 .NET)
(compiled Nov  6 2009,16:24:50)
;
_computing_molecular_graphics 'SHELXTL (Sheldrick, 2008)'
_computing_publication_material 'enCIFer (Allen et al., 2004); PLATON (Spek, 2009)'
_computing_structure_refinement 'SHELXL97 (Sheldrick, 2008)'
_computing_structure_solution 'SHELXTL (Sheldrick, 2008)'
_diffrn_ambient_temperature 90(2)
_diffrn_detector_area_resol_mean 10.3613
_diffrn_measured_fraction_theta_full 0.915
_diffrn_measured_fraction_theta_max 0.915
_diffrn_measurement_device_type 'SuperNova, Single source at offset), Atlas'
_diffrn_measurement_method '\w scans'
_diffrn_radiation_monochromator mirror
_diffrn_radiation_source 'SuperNova (Cu) X-ray Source'
_diffrn_radiation_type CuK\a
_diffrn_radiation_wavelength 1.54184
_diffrn_reflns_av_R_equivalents 0.1719
_diffrn_reflns_av_sigmaI/netI 0.2141
_diffrn_reflns_limit_h_max 13
_diffrn_reflns_limit_h_min -13
_diffrn_reflns_limit_k_max 32
_diffrn_reflns_limit_k_min -31
_diffrn_reflns_limit_l_max 12
_diffrn_reflns_limit_l_min -12
_diffrn_reflns_number 7519
_diffrn_reflns_theta_full 66.59
_diffrn_reflns_theta_max 66.59
_diffrn_reflns_theta_min 3.28
_diffrn_standards_decay_% 0
_diffrn_standards_number 0
_exptl_absorpt_coefficient_mu 8.444
_exptl_absorpt_correction_T_max 0.697
_exptl_absorpt_correction_T_min 0.259
_exptl_absorpt_correction_type gaussian
_exptl_absorpt_process_details
;
CrysAlisPro, Oxford Diffraction Ltd., 
Version 1.171.33.55 (release 05-01-2010 CrysAlis171 .NET) 
(compiled Jan  5 2010,16:28:46) 
Analytical numeric absorption correction using a multifaceted crystal 
model based on expressions derived by R.C. Clark & J.S. Reid. 
(Clark, R. C. & Reid, J. S. (1995). Acta Cryst. A51, 887-897) 
;
_exptl_crystal_colour colourless
_exptl_crystal_density_diffrn 1.226
_exptl_crystal_density_method 'not measured'
_exptl_crystal_description block
_exptl_crystal_F_000 1340
_exptl_crystal_size_max 0.1219
_exptl_crystal_size_mid 0.0765
_exptl_crystal_size_min 0.0274
_refine_diff_density_max 1.175
_refine_diff_density_min -1.707
_refine_diff_density_rms 0.163
_refine_ls_extinction_method none
_refine_ls_goodness_of_fit_ref 1.061
_refine_ls_hydrogen_treatment constr
_refine_ls_matrix_type full
_refine_ls_number_parameters 180
_refine_ls_number_reflns 2880
_refine_ls_number_restraints 50
_refine_ls_restrained_S_all 1.056
_refine_ls_R_factor_all 0.1828
_refine_ls_R_factor_gt 0.0993
_refine_ls_shift/su_max 0.000
_refine_ls_shift/su_mean 0.000
_refine_ls_structure_factor_coef Fsqd
_refine_ls_weighting_details 'calc w=1/[\s^2^(Fo^2^)+(0.0851P)^2^+7.5509P] where P=(Fo^2^+2Fc^2^)/3'
_refine_ls_weighting_scheme calc
_refine_ls_wR_factor_gt 0.2117
_refine_ls_wR_factor_ref 0.2640
_reflns_number_gt 1517
_reflns_number_total 2880
_reflns_threshold_expression I>2\s(I)
_cod_data_source_file c3dt52632a.txt
_cod_data_source_block 6
_cod_database_code 7028942

loop_
_symmetry_equiv_pos_as_xyz
'x, y, z'
'-x+1/2, -y, z+1/2'
'x+1/2, -y+1/2, -z+1/2'
'-x, y+1/2, -z'
'-x, -y, -z'
'x-1/2, y, -z-1/2'
'-x-1/2, y-1/2, z-1/2'
'x, -y-1/2, z'

loop_
_atom_site_label
_atom_site_type_symbol
_atom_site_fract_x
_atom_site_fract_y
_atom_site_fract_z
_atom_site_U_iso_or_equiv
_atom_site_adp_type
_atom_site_occupancy
_atom_site_symmetry_multiplicity
_atom_site_calc_flag
_atom_site_refinement_flags
_atom_site_disorder_assembly
_atom_site_disorder_group
Cs1 Cs 0.18133(9) 0.2500 0.70575(12) 0.0411(4) Uani 1 2 d SU . .
C10 C 0.4473(11) 0.1341(5) 0.7987(15) 0.042(3) Uani 1 1 d U . .
H10 H 0.4360 0.1709 0.8002 0.050 Uiso 1 1 calc R . .
C16 C 0.3118(11) 0.1658(5) 0.3813(12) 0.045(3) Uani 1 1 d DU . .
H16 H 0.3239 0.2001 0.4121 0.054 Uiso 0.61(7) 1 calc PR A 1
H16A H 0.3604 0.1957 0.3998 0.054 Uiso 0.39(7) 1 calc PR A 2
C5 C 0.3956(10) 0.1154(4) 0.6844(13) 0.034(3) Uani 1 1 d U A .
C9 C 0.3321(11) 0.1304(4) 0.4843(11) 0.034(3) Uani 1 1 d DU A .
C12 C 0.5794(13) 0.1245(6) 0.8003(16) 0.056(4) Uani 1 1 d U . .
H12A H 0.6142 0.1361 0.7266 0.084 Uiso 1 1 calc R . .
H12B H 0.5939 0.0888 0.8092 0.084 Uiso 1 1 calc R . .
H12C H 0.6152 0.1424 0.8660 0.084 Uiso 1 1 calc R . .
C6 C 0.3652(11) 0.0655(4) 0.6708(13) 0.036(3) Uani 1 1 d U . .
H6 H 0.3761 0.0435 0.7350 0.043 Uiso 1 1 calc R . .
C8 C 0.3046(12) 0.0810(5) 0.4755(13) 0.041(3) Uani 1 1 d U . .
H8 H 0.2736 0.0692 0.4033 0.050 Uiso 1 1 calc R A .
C4 C 0.3787(8) 0.1488(4) 0.5891(11) 0.025(2) Uani 1 1 d U . .
C11 C 0.3888(16) 0.1135(7) 0.9069(15) 0.062(4) Uani 1 1 d U . .
H11A H 0.3031 0.1169 0.8997 0.092 Uiso 1 1 calc R . .
H11B H 0.4161 0.1318 0.9759 0.092 Uiso 1 1 calc R . .
H11C H 0.4092 0.0783 0.9153 0.092 Uiso 1 1 calc R . .
C15 C 0.1620(17) -0.0140(6) 0.6245(17) 0.065(5) Uani 1 1 d U A .
H15A H 0.1737 -0.0046 0.7066 0.097 Uiso 1 1 calc R . .
H15B H 0.1385 -0.0490 0.6202 0.097 Uiso 1 1 calc R . .
H15C H 0.1001 0.0067 0.5900 0.097 Uiso 1 1 calc R . .
C7 C 0.3197(14) 0.0468(5) 0.5669(14) 0.042(3) Uani 1 1 d U A .
C13 C 0.2791(16) -0.0064(5) 0.5555(17) 0.056(4) Uani 1 1 d U . .
H13 H 0.2622 -0.0128 0.4708 0.067 Uiso 1 1 calc R A .
C17 C 0.399(3) 0.1589(14) 0.283(2) 0.067(10) Uiso 0.61(7) 1 d PDU A 1
H17A H 0.4768 0.1700 0.3085 0.100 Uiso 0.61(7) 1 calc PR A 1
H17B H 0.3735 0.1786 0.2152 0.100 Uiso 0.61(7) 1 calc PR A 1
H17C H 0.4020 0.1238 0.2611 0.100 Uiso 0.61(7) 1 calc PR A 1
C14 C 0.374(2) -0.0435(5) 0.594(2) 0.075(6) Uani 1 1 d U A .
H14A H 0.3935 -0.0379 0.6771 0.113 Uiso 1 1 calc R . .
H14B H 0.4452 -0.0389 0.5466 0.113 Uiso 1 1 calc R . .
H14C H 0.3449 -0.0775 0.5845 0.113 Uiso 1 1 calc R . .
C18 C 0.1841(17) 0.1631(13) 0.337(3) 0.052(9) Uiso 0.61(7) 1 d PDU A 1
H18A H 0.1663 0.1291 0.3124 0.078 Uiso 0.61(7) 1 calc PR A 1
H18B H 0.1740 0.1858 0.2712 0.078 Uiso 0.61(7) 1 calc PR A 1
H18C H 0.1305 0.1727 0.4009 0.078 Uiso 0.61(7) 1 calc PR A 1
N1 N 0.3939(8) 0.2003(3) 0.6057(9) 0.023(2) Uiso 1 1 d U A .
C3 C 0.6905(11) 0.2237(5) 0.4867(11) 0.034(3) Uani 1 1 d U . .
H3 H 0.7587 0.2062 0.4617 0.041 Uiso 1 1 calc R . .
C2 C 0.5930(10) 0.1981(4) 0.5223(10) 0.026(2) Uani 1 1 d U . .
H2 H 0.5933 0.1628 0.5180 0.031 Uiso 1 1 calc R . .
C1 C 0.4899(10) 0.2230(4) 0.5664(10) 0.022(2) Uani 1 1 d U . .
C17A C 0.363(5) 0.1455(16) 0.268(2) 0.054(15) Uiso 0.39(7) 1 d PDU A 2
H17D H 0.4431 0.1331 0.2825 0.082 Uiso 0.39(7) 1 calc PR A 2
H17E H 0.3662 0.1721 0.2093 0.082 Uiso 0.39(7) 1 calc PR A 2
H17F H 0.3136 0.1184 0.2390 0.082 Uiso 0.39(7) 1 calc PR A 2
C18A C 0.189(3) 0.185(2) 0.370(4) 0.061(16) Uiso 0.39(7) 1 d PDU A 2
H18D H 0.1363 0.1573 0.3486 0.091 Uiso 0.39(7) 1 calc PR A 2
H18E H 0.1861 0.2102 0.3085 0.091 Uiso 0.39(7) 1 calc PR A 2
H18F H 0.1635 0.1991 0.4444 0.091 Uiso 0.39(7) 1 calc PR A 2

loop_
_atom_site_aniso_label
_atom_site_aniso_U_11
_atom_site_aniso_U_22
_atom_site_aniso_U_33
_atom_site_aniso_U_23
_atom_site_aniso_U_13
_atom_site_aniso_U_12
Cs1 0.0294(5) 0.0554(7) 0.0386(8) 0.000 0.0114(6) 0.000
C10 0.042(6) 0.037(6) 0.045(7) 0.013(6) -0.015(6) -0.012(6)
C16 0.070(9) 0.044(6) 0.022(7) -0.005(5) -0.007(7) 0.006(8)
C5 0.026(5) 0.037(5) 0.039(6) 0.010(5) -0.009(5) 0.003(5)
C9 0.044(7) 0.040(5) 0.019(6) 0.000(5) 0.006(5) 0.010(6)
C12 0.044(6) 0.080(10) 0.044(9) 0.005(10) -0.009(6) -0.007(7)
C6 0.036(6) 0.032(5) 0.038(7) 0.013(5) -0.004(5) -0.007(5)
C8 0.045(7) 0.046(5) 0.033(7) -0.003(5) -0.002(6) -0.008(6)
C4 0.013(4) 0.034(5) 0.028(6) 0.004(4) 0.009(4) 0.001(4)
C11 0.064(9) 0.086(11) 0.035(7) -0.006(9) 0.006(7) -0.013(9)
C15 0.078(9) 0.052(8) 0.065(12) -0.006(9) 0.020(9) -0.026(8)
C7 0.048(7) 0.037(5) 0.040(8) 0.002(5) 0.002(7) -0.004(6)
C13 0.075(9) 0.047(6) 0.046(10) -0.010(7) 0.016(8) -0.014(6)
C14 0.089(10) 0.041(7) 0.096(17) -0.008(10) 0.017(11) -0.008(7)
C3 0.030(5) 0.041(6) 0.032(8) -0.004(6) 0.002(5) 0.008(5)
C2 0.034(5) 0.036(6) 0.008(6) -0.005(5) -0.002(5) 0.007(5)
C1 0.028(5) 0.029(5) 0.008(6) 0.004(5) -0.001(4) 0.004(4)

loop_
_atom_type_symbol
_atom_type_description
_atom_type_scat_dispersion_real
_atom_type_scat_dispersion_imag
_atom_type_scat_source
C C 0.0181 0.0091 'International Tables Vol C Tables 4.2.6.8 and 6.1.1.4'
H H 0.0000 0.0000 'International Tables Vol C Tables 4.2.6.8 and 6.1.1.4'
Cs Cs -0.7457 7.9052 'International Tables Vol C Tables 4.2.6.8 and 6.1.1.4'
N N 0.0311 0.0180 'International Tables Vol C Tables 4.2.6.8 and 6.1.1.4'

loop_
_geom_angle_atom_site_label_1
_geom_angle_atom_site_label_2
_geom_angle_atom_site_label_3
_geom_angle
_geom_angle_site_symmetry_1
_geom_angle_site_symmetry_3
N1 Cs1 N1 53.3(3) 8_565 .
N1 Cs1 C1 152.5(3) 8_565 6_557
N1 Cs1 C1 134.4(3) . 6_557
N1 Cs1 C1 134.4(3) 8_565 3_456
N1 Cs1 C1 152.5(3) . 3_456
C1 Cs1 C1 24.2(4) 6_557 3_456
N1 Cs1 C12 132.7(3) 8_565 6_557
N1 Cs1 C12 80.2(3) . 6_557
C1 Cs1 C12 67.2(3) 6_557 6_557
C1 Cs1 C12 90.6(3) 3_456 6_557
N1 Cs1 C4 20.1(2) 8_565 8_565
N1 Cs1 C4 73.1(2) . 8_565
C1 Cs1 C4 142.1(3) 6_557 8_565
C1 Cs1 C4 119.0(2) 3_456 8_565
C12 Cs1 C4 150.4(3) 6_557 8_565
N1 Cs1 C1 16.0(2) 8_565 8_565
N1 Cs1 C1 37.4(2) . 8_565
C1 Cs1 C1 154.8(2) 6_557 8_565
C1 Cs1 C1 145.8(3) 3_456 8_565
C12 Cs1 C1 117.2(3) 6_557 8_565
C4 Cs1 C1 36.0(2) 8_565 8_565
C11 C10 C5 114.3(11) . .
C11 C10 C12 111.2(14) . .
C5 C10 C12 109.5(13) . .
C11 C10 H10 107.1 . .
C5 C10 H10 107.1 . .
C12 C10 H10 107.1 . .
C18A C16 C17 126(2) . .
C18A C16 C17A 114(2) . .
C17 C16 C17A 21.6(19) . .
C18A C16 C9 114.9(13) . .
C17 C16 C9 113.5(12) . .
C17A C16 C9 111.9(12) . .
C18A C16 C18 26.3(19) . .
C17 C16 C18 111.7(18) . .
C17A C16 C18 94(2) . .
C9 C16 C18 111.3(12) . .
C18A C16 H16 80.9 . .
C17 C16 H16 106.6 . .
C17A C16 H16 125.4 . .
C9 C16 H16 106.6 . .
C18 C16 H16 106.6 . .
C18A C16 H16A 104.9 . .
C17 C16 H16A 84.0 . .
C17A C16 H16A 104.9 . .
C9 C16 H16A 104.9 . .
C18 C16 H16A 128.8 . .
H16 C16 H16A 26.2 . .
C6 C5 C4 119.4(12) . .
C6 C5 C10 120.7(12) . .
C4 C5 C10 119.9(10) . .
C8 C9 C4 119.6(13) . .
C8 C9 C16 120.9(13) . .
C4 C9 C16 119.4(11) . .
C10 C12 H12A 109.5 . .
C10 C12 H12B 109.5 . .
H12A C12 H12B 109.5 . .
C10 C12 H12C 109.5 . .
H12A C12 H12C 109.5 . .
H12B C12 H12C 109.5 . .
C7 C6 C5 122.4(13) . .
C7 C6 H6 118.8 . .
C5 C6 H6 118.8 . .
C9 C8 C7 123.6(14) . .
C9 C8 H8 118.2 . .
C7 C8 H8 118.2 . .
C9 C4 N1 120.7(11) . .
C9 C4 C5 118.6(11) . .
N1 C4 C5 120.2(11) . .
C10 C11 H11A 109.5 . .
C10 C11 H11B 109.5 . .
H11A C11 H11B 109.5 . .
C10 C11 H11C 109.5 . .
H11A C11 H11C 109.5 . .
H11B C11 H11C 109.5 . .
C13 C15 H15A 109.5 . .
C13 C15 H15B 109.5 . .
H15A C15 H15B 109.5 . .
C13 C15 H15C 109.5 . .
H15A C15 H15C 109.5 . .
H15B C15 H15C 109.5 . .
C6 C7 C8 116.4(11) . .
C6 C7 C13 122.1(14) . .
C8 C7 C13 121.3(14) . .
C7 C13 C14 112.1(15) . .
C7 C13 C15 109.9(14) . .
C14 C13 C15 111.6(15) . .
C7 C13 H13 107.7 . .
C14 C13 H13 107.7 . .
C15 C13 H13 107.7 . .
C16 C17 H17A 109.5 . .
C16 C17 H17B 109.5 . .
C16 C17 H17C 109.5 . .
C13 C14 H14A 109.5 . .
C13 C14 H14B 109.5 . .
H14A C14 H14B 109.5 . .
C13 C14 H14C 109.5 . .
H14A C14 H14C 109.5 . .
H14B C14 H14C 109.5 . .
C16 C18 H18A 109.5 . .
C16 C18 H18B 109.5 . .
C16 C18 H18C 109.5 . .
C1 N1 C4 120.5(9) . .
C1 N1 Cs1 125.9(7) . .
C4 N1 Cs1 113.2(6) . .
C2 C3 C3 120.4(7) . 8_565
C2 C3 Cs1 77.5(7) . 6_657
C3 C3 Cs1 78.6(2) 8_565 6_657
C2 C3 H3 119.8 . .
C3 C3 H3 119.8 8_565 .
Cs1 C3 H3 114.6 6_657 .
C3 C2 C1 121.7(11) . .
C3 C2 Cs1 80.4(7) . 6_657
C1 C2 Cs1 74.9(6) . 6_657
C3 C2 H2 119.1 . .
C1 C2 H2 119.1 . .
Cs1 C2 H2 116.0 6_657 .
N1 C1 C2 124.8(10) . .
N1 C1 C1 117.4(6) . 8_565
C2 C1 C1 117.8(7) . 8_565
N1 C1 Cs1 110.9(7) . 6_657
C2 C1 Cs1 81.4(7) . 6_657
C1 C1 Cs1 77.88(18) 8_565 6_657
C16 C17A H17D 109.5 . .
C16 C17A H17E 109.5 . .
H17D C17A H17E 109.5 . .
C16 C17A H17F 109.5 . .
H17D C17A H17F 109.5 . .
H17E C17A H17F 109.5 . .
C16 C18A H18D 109.5 . .
C16 C18A H18E 109.5 . .
H18D C18A H18E 109.5 . .
C16 C18A H18F 109.5 . .
H18D C18A H18F 109.5 . .
H18E C18A H18F 109.5 . .

loop_
_geom_bond_atom_site_label_1
_geom_bond_atom_site_label_2
_geom_bond_distance
_geom_bond_site_symmetry_2
Cs1 N1 2.985(9) 8_565
Cs1 N1 2.985(9) .
Cs1 C1 3.465(11) 6_557
Cs1 C1 3.465(11) 3_456
C10 C11 1.51(2) .
C10 C5 1.52(2) .
C10 C12 1.52(2) .
C10 H10 1.0000 .
C16 C18A 1.49(2) .
C16 C17 1.504(19) .
C16 C17A 1.52(2) .
C16 C9 1.531(19) .
C16 C18 1.535(19) .
C16 H16 1.0000 .
C16 H16A 1.0000 .
C5 C6 1.397(18) .
C5 C4 1.426(18) .
C9 C8 1.371(19) .
C9 C4 1.399(18) .
C12 H12A 0.9800 .
C12 H12B 0.9800 .
C12 H12C 0.9800 .
C6 C7 1.39(2) .
C6 H6 0.9500 .
C8 C7 1.40(2) .
C8 H8 0.9500 .
C4 N1 1.409(15) .
C11 H11A 0.9800 .
C11 H11B 0.9800 .
C11 H11C 0.9800 .
C15 C13 1.56(2) .
C15 H15A 0.9800 .
C15 H15B 0.9800 .
C15 H15C 0.9800 .
C7 C13 1.51(2) .
C13 C14 1.54(3) .
C13 H13 1.0000 .
C17 H17A 0.9800 .
C17 H17B 0.9800 .
C17 H17C 0.9800 .
C14 H14A 0.9800 .
C14 H14B 0.9800 .
C14 H14C 0.9800 .
C18 H18A 0.9800 .
C18 H18B 0.9800 .
C18 H18C 0.9800 .
N1 C1 1.328(15) .
C3 C2 1.366(18) .
C3 C3 1.42(2) 8_565
C3 H3 0.9500 .
C2 C1 1.439(16) .
C2 H2 0.9500 .
C1 C1 1.45(2) 8_565
C1 Cs1 3.465(11) 6_657
C17A H17D 0.9800 .
C17A H17E 0.9800 .
C17A H17F 0.9800 .
C18A H18D 0.9800 .
C18A H18E 0.9800 .
C18A H18F 0.9800 .

loop_
_geom_torsion_atom_site_label_1
_geom_torsion_atom_site_label_2
_geom_torsion_atom_site_label_3
_geom_torsion_atom_site_label_4
_geom_torsion
_geom_torsion_site_symmetry_1
_geom_torsion_site_symmetry_4
C11 C10 C5 C6 -41.9(18) . .
C12 C10 C5 C6 83.6(16) . .
C11 C10 C5 C4 138.7(14) . .
C12 C10 C5 C4 -95.8(14) . .
C18A C16 C9 C8 82(3) . .
C17 C16 C9 C8 -73(3) . .
C17A C16 C9 C8 -50(3) . .
C18 C16 C9 C8 54(2) . .
C18A C16 C9 C4 -97(3) . .
C17 C16 C9 C4 107(2) . .
C17A C16 C9 C4 131(3) . .
C18 C16 C9 C4 -126(2) . .
C4 C5 C6 C7 0.6(19) . .
C10 C5 C6 C7 -178.8(12) . .
C4 C9 C8 C7 0(2) . .
C16 C9 C8 C7 -179.2(12) . .
C8 C9 C4 N1 -172.0(11) . .
C16 C9 C4 N1 7.6(15) . .
C8 C9 C4 C5 -0.4(17) . .
C16 C9 C4 C5 179.3(10) . .
C6 C5 C4 C9 -0.1(17) . .
C10 C5 C4 C9 179.3(11) . .
C6 C5 C4 N1 171.6(10) . .
C10 C5 C4 N1 -9.0(16) . .
C5 C6 C7 C8 -1(2) . .
C5 C6 C7 C13 -175.6(14) . .
C9 C8 C7 C6 0(2) . .
C9 C8 C7 C13 175.2(14) . .
C6 C7 C13 C14 -53(2) . .
C8 C7 C13 C14 132.2(17) . .
C6 C7 C13 C15 72(2) . .
C8 C7 C13 C15 -103.0(19) . .
C9 C4 N1 C1 -84.2(13) . .
C5 C4 N1 C1 104.3(13) . .
C9 C4 N1 Cs1 88.6(11) . .
C5 C4 N1 Cs1 -83.0(10) . .
N1 Cs1 N1 C1 3.2(10) 8_565 .
C1 Cs1 N1 C1 -141.8(8) 6_557 .
C1 Cs1 N1 C1 -114.0(9) 3_456 .
C12 Cs1 N1 C1 174.1(10) 6_557 .
C4 Cs1 N1 C1 7.1(9) 8_565 .
C1 Cs1 N1 C1 1.8(5) 8_565 .
Cs1 Cs1 N1 C1 -54.6(8) 6_657 .
Cs1 Cs1 N1 C1 151.9(7) 6_557 .
N1 Cs1 N1 C4 -169.1(7) 8_565 .
C1 Cs1 N1 C4 45.9(9) 6_557 .
C1 Cs1 N1 C4 73.7(10) 3_456 .
C12 Cs1 N1 C4 1.8(8) 6_557 .
C4 Cs1 N1 C4 -165.2(10) 8_565 .
C1 Cs1 N1 C4 -170.5(10) 8_565 .
Cs1 Cs1 N1 C4 133.1(9) 6_657 .
Cs1 Cs1 N1 C4 -20.4(10) 6_557 .
C3 C3 C2 C1 -3.1(14) 8_565 .
Cs1 C3 C2 C1 65.5(11) 6_657 .
C3 C3 C2 Cs1 -68.6(5) 8_565 6_657
C4 N1 C1 C2 -10.6(18) . .
Cs1 N1 C1 C2 177.7(8) . .
C4 N1 C1 C1 168.6(8) . 8_565
Cs1 N1 C1 C1 -3.2(10) . 8_565
C4 N1 C1 Cs1 -104.6(10) . 6_657
Cs1 N1 C1 Cs1 83.6(8) . 6_657
C3 C2 C1 N1 -177.8(12) . .
Cs1 C2 C1 N1 -109.5(11) 6_657 .
C3 C2 C1 C1 3.1(14) . 8_565
Cs1 C2 C1 C1 71.4(4) 6_657 8_565
C3 C2 C1 Cs1 -68.3(11) . 6_657
